data_7013758
loop_
_publ_author_name
'Mehdoui, Thouraya'
'Berthet, Jean-Claude'
'Thu\'ery, Pierre'
'Ephritikhine, Michel'

_publ_section_title
;
 Lanthanide(III)/actinide(III) differentiation in coordination of azine
 molecules to tris(cyclopentadienyl) complexes of cerium and uranium.
;
_journal_issue 4
_journal_name_full 'Dalton transactions (Cambridge, England : 2003)'
_journal_page_first 579
_journal_page_last 590
_journal_paper_doi 10.1039/b313992a
_journal_year 2004
_chemical_formula_sum 'C28 H43 Ce N2 Si3'
_chemical_formula_weight 632.03
_space_group_IT_number 61
_symmetry_cell_setting orthorhombic
_symmetry_space_group_name_Hall '-P 2ac 2ab'
_symmetry_space_group_name_H-M 'P b c a'
_atom_sites_solution_hydrogens geom
_atom_sites_solution_primary patter
_atom_sites_solution_secondary difmap
_audit_creation_method SHELXL-97
_cell_angle_alpha 90.00
_cell_angle_beta 90.00
_cell_angle_gamma 90.00
_cell_formula_units_Z 8
_cell_length_a 15.6932(8)
_cell_length_b 17.8896(6)
_cell_length_c 22.5040(12)
_cell_measurement_reflns_used 41733
_cell_measurement_temperature 100(2)
_cell_measurement_theta_max 25.68
_cell_measurement_theta_min 2.77
_cell_volume 6317.9(5)
_computing_cell_refinement 'DENZO-SMN (Otwinowski & Minor, 1997)'
_computing_data_collection 'Kappa-CCD software (Nonius B.V., 1998)'
_computing_data_reduction 'DENZO-SMN (Otwinowski & Minor, 1997)'
_computing_molecular_graphics 'SHELXTL (Sheldrick, 1999)'
_computing_publication_material 'SHELXTL (Sheldrick, 1999)'
_computing_structure_refinement 'SHELXL-97 (Sheldrick, 1997)'
_computing_structure_solution 'SHELXS-97 (Sheldrick, 1997)'
_diffrn_ambient_temperature 100(2)
_diffrn_measured_fraction_theta_full 0.998
_diffrn_measured_fraction_theta_max 0.998
_diffrn_measurement_device_type 'Nonius Kappa-CCD'
_diffrn_measurement_method '\f scans'
_diffrn_radiation_monochromator graphite
_diffrn_radiation_source 'fine-focus sealed tube'
_diffrn_radiation_type MoK\a
_diffrn_radiation_wavelength 0.71073
_diffrn_reflns_av_R_equivalents 0.0735
_diffrn_reflns_av_sigmaI/netI 0.0676
_diffrn_reflns_limit_h_max 19
_diffrn_reflns_limit_h_min -17
_diffrn_reflns_limit_k_max 20
_diffrn_reflns_limit_k_min -21
_diffrn_reflns_limit_l_max 27
_diffrn_reflns_limit_l_min -27
_diffrn_reflns_number 41733
_diffrn_reflns_theta_full 25.68
_diffrn_reflns_theta_max 25.68
_diffrn_reflns_theta_min 2.77
_diffrn_standards_decay_% 0
_diffrn_standards_interval_time 0
_exptl_absorpt_coefficient_mu 1.572
_exptl_absorpt_correction_T_max 0.924
_exptl_absorpt_correction_T_min 0.817
_exptl_absorpt_correction_type refdelf
_exptl_absorpt_process_details 'program DELABS from PLATON (Spek, 2000)'
_exptl_crystal_colour 'translucent light yellow'
_exptl_crystal_density_diffrn 1.329
_exptl_crystal_density_meas ?
_exptl_crystal_description platelet
_exptl_crystal_F_000 2600
_exptl_crystal_size_max 0.25
_exptl_crystal_size_mid 0.10
_exptl_crystal_size_min 0.04
_refine_diff_density_max 0.813
_refine_diff_density_min -0.628
_refine_diff_density_rms 0.107
_refine_ls_extinction_method none
_refine_ls_goodness_of_fit_ref 1.014
_refine_ls_hydrogen_treatment constr
_refine_ls_matrix_type full
_refine_ls_number_parameters 363
_refine_ls_number_reflns 5975
_refine_ls_number_restraints 83
_refine_ls_restrained_S_all 1.051
_refine_ls_R_factor_all 0.0788
_refine_ls_R_factor_gt 0.0418
_refine_ls_shift/su_max 0.001
_refine_ls_shift/su_mean 0.000
_refine_ls_structure_factor_coef Fsqd
_refine_ls_weighting_details 'calc w=1/[\s^2^(Fo^2^)+(0.0362P)^2^+12.1182P] where P=(Fo^2^+2Fc^2^)/3'
_refine_ls_weighting_scheme calc
_refine_ls_wR_factor_gt 0.0871
_refine_ls_wR_factor_ref 0.1005
_reflns_number_gt 4069
_reflns_number_total 5975
_reflns_threshold_expression >2sigma(I)
_cod_data_source_file b313992a.txt
_cod_data_source_block (Ce,SiMe~3~,pyrimidine)
_cod_database_code 7013758

loop_
_symmetry_equiv_pos_as_xyz
'x, y, z'
'-x+1/2, -y, z+1/2'
'-x, y+1/2, -z+1/2'
'x+1/2, -y+1/2, -z'
'-x, -y, -z'
'x-1/2, y, -z-1/2'
'x, -y-1/2, z-1/2'
'-x-1/2, y-1/2, z'

loop_
_atom_site_label
_atom_site_type_symbol
_atom_site_fract_x
_atom_site_fract_y
_atom_site_fract_z
_atom_site_U_iso_or_equiv
_atom_site_adp_type
_atom_site_occupancy
_atom_site_symmetry_multiplicity
_atom_site_calc_flag
_atom_site_refinement_flags
_atom_site_disorder_assembly
_atom_site_disorder_group
Ce Ce 0.558595(17) 0.800661(14) 0.091322(13) 0.02395(10) Uani 1 1 d . A .
Si1 Si 0.51760(10) 0.80785(8) -0.09957(7) 0.0317(4) Uani 1 1 d . A .
Si2 Si 0.49648(10) 0.58275(8) 0.13334(7) 0.0309(4) Uani 1 1 d . . .
N1 N 0.6759(3) 0.8978(2) 0.0516(2) 0.0323(11) Uani 1 1 d . A .
N2 N 0.8105(3) 0.9282(3) 0.0092(2) 0.0347(11) Uani 1 1 d . A .
C1 C 0.4786(3) 0.8242(3) -0.0231(3) 0.0281(12) Uani 1 1 d . . .
C2 C 0.4211(3) 0.7800(3) 0.0115(3) 0.0333(14) Uani 1 1 d . A .
H2 H 0.4074 0.7303 0.0041 0.040 Uiso 1 1 calc R . .
C3 C 0.3885(4) 0.8229(3) 0.0582(3) 0.0403(15) Uani 1 1 d . A .
H3 H 0.3501 0.8068 0.0869 0.048 Uiso 1 1 calc R . .
C4 C 0.4242(4) 0.8951(3) 0.0540(3) 0.0523(19) Uani 1 1 d . A .
H4 H 0.4132 0.9353 0.0791 0.063 Uiso 1 1 calc R . .
C5 C 0.4791(4) 0.8951(3) 0.0053(3) 0.0405(16) Uani 1 1 d . A .
H5 H 0.5115 0.9358 -0.0069 0.049 Uiso 1 1 calc R . .
C6 C 0.6201(4) 0.8588(4) -0.1121(3) 0.0479(17) Uani 1 1 d . . .
H6A H 0.6139 0.9099 -0.0999 0.072 Uiso 1 1 calc R A .
H6B H 0.6345 0.8570 -0.1535 0.072 Uiso 1 1 calc R . .
H6C H 0.6646 0.8355 -0.0893 0.072 Uiso 1 1 calc R . .
C7 C 0.5293(4) 0.7070(3) -0.1173(3) 0.0415(15) Uani 1 1 d . . .
H7A H 0.5768 0.6868 -0.0958 0.062 Uiso 1 1 calc R A .
H7B H 0.5387 0.7011 -0.1592 0.062 Uiso 1 1 calc R . .
H7C H 0.4782 0.6810 -0.1061 0.062 Uiso 1 1 calc R . .
C8 C 0.4356(4) 0.8486(4) -0.1507(3) 0.0468(16) Uani 1 1 d . . .
H8A H 0.3805 0.8289 -0.1408 0.070 Uiso 1 1 calc R A .
H8B H 0.4493 0.8356 -0.1910 0.070 Uiso 1 1 calc R . .
H8C H 0.4351 0.9020 -0.1466 0.070 Uiso 1 1 calc R . .
C9 C 0.5769(3) 0.6439(3) 0.0959(3) 0.0278(12) Uani 1 1 d . A .
C10 C 0.5800(3) 0.6626(3) 0.0340(2) 0.0268(12) Uani 1 1 d . A .
H10 H 0.5384 0.6513 0.0060 0.032 Uiso 1 1 calc R . .
C11 C 0.6564(3) 0.7008(3) 0.0227(2) 0.0268(11) Uani 1 1 d . A .
H11 H 0.6736 0.7196 -0.0139 0.032 Uiso 1 1 calc R . .
C12 C 0.7027(3) 0.7059(3) 0.0764(2) 0.0295(13) Uani 1 1 d . A .
H12 H 0.7554 0.7287 0.0816 0.035 Uiso 1 1 calc R . .
C13 C 0.6544(3) 0.6702(3) 0.1201(3) 0.0305(13) Uani 1 1 d . A .
H13 H 0.6709 0.6646 0.1596 0.037 Uiso 1 1 calc R . .
C14 C 0.4838(4) 0.4958(3) 0.0882(3) 0.0482(17) Uani 1 1 d . A .
H14A H 0.5374 0.4700 0.0861 0.072 Uiso 1 1 calc R . .
H14B H 0.4654 0.5087 0.0489 0.072 Uiso 1 1 calc R . .
H14C H 0.4421 0.4640 0.1065 0.072 Uiso 1 1 calc R . .
C15 C 0.5380(4) 0.5586(3) 0.2083(3) 0.0442(16) Uani 1 1 d . A .
H15A H 0.5933 0.5362 0.2045 0.066 Uiso 1 1 calc R . .
H15B H 0.4999 0.5240 0.2272 0.066 Uiso 1 1 calc R . .
H15C H 0.5422 0.6032 0.2319 0.066 Uiso 1 1 calc R . .
C16 C 0.3894(4) 0.6273(3) 0.1379(3) 0.0471(17) Uani 1 1 d . A .
H16A H 0.3489 0.5918 0.1529 0.071 Uiso 1 1 calc R . .
H16B H 0.3721 0.6434 0.0990 0.071 Uiso 1 1 calc R . .
H16C H 0.3919 0.6697 0.1640 0.071 Uiso 1 1 calc R . .
Si3A Si 0.72971(18) 0.84940(19) 0.23167(14) 0.0321(10) Uani 0.522(5) 1 d P A 1
C18A C 0.5736(6) 0.9135(5) 0.1829(5) 0.023(3) Uani 0.522(5) 1 d PDU A 1
C19A C 0.4874(6) 0.9047(5) 0.1764(5) 0.043(3) Uani 0.522(5) 1 d PDU A 1
C21A C 0.5539(6) 0.7959(5) 0.2115(5) 0.030(2) Uani 0.522(5) 1 d PDU A 1
C22A C 0.7601(8) 0.7551(7) 0.2640(6) 0.046(3) Uani 0.522(5) 1 d PU A 1
C23A C 0.7317(9) 0.9189(8) 0.2959(7) 0.052(4) Uani 0.522(5) 1 d PU A 1
Si3B Si 0.7256(2) 0.9053(2) 0.22906(15) 0.0286(11) Uiso 0.478(5) 1 d PD A 2
C18B C 0.5985(7) 0.7831(5) 0.2198(5) 0.027(3) Uani 0.478(5) 1 d PDU A 2
C19B C 0.5124(7) 0.7722(5) 0.2131(6) 0.038(3) Uani 0.478(5) 1 d PDU A 2
C21B C 0.5427(6) 0.8938(5) 0.1928(6) 0.030(3) Uani 0.478(5) 1 d PDU A 2
C22B C 0.7200(7) 1.0092(6) 0.2231(6) 0.037(3) Uani 0.478(5) 1 d PU A 2
C23B C 0.7370(10) 0.8812(9) 0.3096(7) 0.046(4) Uani 0.478(5) 1 d PU A 2
C17 C 0.6208(3) 0.8539(3) 0.2047(2) 0.0331(13) Uani 1 1 d DU . .
C20 C 0.4765(4) 0.8368(4) 0.1973(3) 0.0505(17) Uani 1 1 d DU A .
C24 C 0.8143(4) 0.8725(4) 0.1796(3) 0.0515(18) Uani 1 1 d . . .
C25 C 0.7504(4) 0.8812(3) 0.0259(3) 0.0308(13) Uani 1 1 d . . .
H25 H 0.7610 0.8307 0.0191 0.037 Uiso 1 1 calc R A .
C26 C 0.7930(4) 1.0004(3) 0.0172(3) 0.0403(15) Uani 1 1 d . . .
H26 H 0.8332 1.0356 0.0055 0.048 Uiso 1 1 calc R A .
C27 C 0.7179(4) 1.0249(3) 0.0422(3) 0.0466(17) Uani 1 1 d . A .
H27 H 0.7064 1.0755 0.0474 0.056 Uiso 1 1 calc R . .
C28 C 0.6609(4) 0.9708(3) 0.0591(3) 0.0468(17) Uani 1 1 d . . .
H28 H 0.6097 0.9854 0.0763 0.056 Uiso 1 1 calc R A .

loop_
_atom_site_aniso_label
_atom_site_aniso_U_11
_atom_site_aniso_U_22
_atom_site_aniso_U_33
_atom_site_aniso_U_23
_atom_site_aniso_U_13
_atom_site_aniso_U_12
Ce 0.02360(15) 0.02232(14) 0.02594(16) -0.00459(13) 0.00527(14) -0.00142(13)
Si1 0.0289(8) 0.0372(8) 0.0290(9) 0.0096(7) 0.0002(7) -0.0017(7)
Si2 0.0375(9) 0.0280(7) 0.0272(9) 0.0047(6) 0.0043(7) -0.0021(7)
N1 0.029(2) 0.026(2) 0.042(3) -0.003(2) 0.008(2) -0.004(2)
N2 0.033(3) 0.036(3) 0.035(3) -0.001(2) 0.004(2) -0.008(2)
C1 0.020(3) 0.034(3) 0.031(3) 0.013(2) 0.001(2) 0.006(2)
C2 0.030(3) 0.042(3) 0.028(3) 0.009(2) -0.003(2) 0.001(2)
C3 0.025(3) 0.058(4) 0.038(4) 0.010(3) 0.009(3) 0.009(3)
C4 0.056(4) 0.037(3) 0.064(5) 0.001(3) 0.019(4) 0.029(3)
C5 0.038(3) 0.030(3) 0.053(4) 0.010(3) 0.013(3) 0.007(3)
C6 0.039(4) 0.064(4) 0.041(4) 0.008(3) 0.009(3) -0.005(3)
C7 0.055(4) 0.047(3) 0.023(3) 0.004(3) -0.002(3) -0.001(3)
C8 0.045(4) 0.060(4) 0.035(4) 0.020(3) -0.001(3) 0.004(3)
C9 0.031(3) 0.025(2) 0.027(3) 0.002(2) 0.001(3) 0.003(2)
C10 0.032(3) 0.022(2) 0.026(3) -0.001(2) 0.000(2) 0.000(2)
C11 0.031(3) 0.022(2) 0.028(3) 0.002(2) 0.008(2) 0.006(2)
C12 0.025(3) 0.028(3) 0.036(3) 0.002(2) -0.001(2) -0.003(2)
C13 0.035(3) 0.029(3) 0.028(3) 0.005(2) -0.010(3) 0.002(2)
C14 0.050(4) 0.039(3) 0.055(5) -0.004(3) 0.013(4) -0.012(3)
C15 0.056(4) 0.034(3) 0.043(4) 0.010(3) 0.007(3) 0.001(3)
C16 0.044(4) 0.040(3) 0.058(5) 0.009(3) 0.009(3) -0.008(3)
Si3A 0.0239(16) 0.046(2) 0.0261(18) -0.0035(14) -0.0044(13) -0.0006(13)
C18A 0.031(4) 0.019(4) 0.019(4) -0.002(3) -0.009(4) -0.002(4)
C19A 0.045(5) 0.048(5) 0.036(5) -0.010(4) 0.005(4) 0.010(4)
C21A 0.045(5) 0.023(4) 0.021(4) 0.003(3) 0.006(4) 0.005(4)
C22A 0.044(5) 0.048(5) 0.047(5) 0.006(4) -0.005(4) -0.003(4)
C23A 0.050(5) 0.054(5) 0.052(6) -0.012(4) -0.004(4) 0.000(4)
C18B 0.035(5) 0.027(4) 0.018(4) 0.000(3) 0.000(4) 0.012(4)
C19B 0.048(5) 0.039(5) 0.027(5) -0.002(4) 0.005(4) -0.009(4)
C21B 0.038(5) 0.025(5) 0.027(5) 0.001(4) 0.004(4) 0.004(4)
C22B 0.037(5) 0.038(5) 0.036(5) -0.006(4) -0.003(4) -0.004(4)
C23B 0.044(5) 0.052(5) 0.041(6) 0.000(4) -0.007(4) -0.002(4)
C17 0.026(3) 0.049(3) 0.023(3) 0.001(3) -0.002(2) 0.005(3)
C20 0.037(3) 0.086(4) 0.029(3) -0.009(3) 0.006(3) 0.000(3)
C24 0.032(3) 0.066(4) 0.056(5) -0.014(4) 0.012(3) -0.006(3)
C25 0.034(3) 0.026(3) 0.033(4) -0.006(2) 0.001(3) 0.000(2)
C26 0.040(3) 0.032(3) 0.049(4) 0.000(3) 0.003(3) -0.012(3)
C27 0.050(4) 0.026(3) 0.064(5) -0.010(3) 0.007(4) -0.013(3)
C28 0.047(4) 0.027(3) 0.066(5) -0.010(3) 0.020(3) -0.005(3)

loop_
_atom_type_symbol
_atom_type_description
_atom_type_scat_dispersion_real
_atom_type_scat_dispersion_imag
_atom_type_scat_source
C C 0.0033 0.0016 'International Tables Vol C Tables 4.2.6.8 and 6.1.1.4'
H H 0.0000 0.0000 'International Tables Vol C Tables 4.2.6.8 and 6.1.1.4'
N N 0.0061 0.0033 'International Tables Vol C Tables 4.2.6.8 and 6.1.1.4'
Si Si 0.0817 0.0704 'International Tables Vol C Tables 4.2.6.8 and 6.1.1.4'
Ce Ce -0.2486 2.6331 'International Tables Vol C Tables 4.2.6.8 and 6.1.1.4'

loop_
_geom_angle_atom_site_label_1
_geom_angle_atom_site_label_2
_geom_angle_atom_site_label_3
_geom_angle
_geom_angle_site_symmetry_1
_geom_angle_site_symmetry_3
_geom_angle_publ_flag
N1 Ce C21A 111.8(2) . . ?
N1 Ce C20 116.86(17) . . ?
C21A Ce C20 30.65(19) . . ?
N1 Ce C3 118.24(16) . . ?
C21A Ce C3 104.2(2) . . ?
C20 Ce C3 75.76(18) . . ?
N1 Ce C10 109.53(14) . . ?
C21A Ce C10 115.8(2) . . ?
C20 Ce C10 130.76(18) . . ?
C3 Ce C10 96.73(17) . . ?
N1 Ce C11 81.62(14) . . ?
C21A Ce C11 122.9(2) . . ?
C20 Ce C11 150.27(17) . . ?
C3 Ce C11 117.64(17) . . ?
C10 Ce C11 28.89(14) . . ?
N1 Ce C9 125.84(14) . . ?
C21A Ce C9 86.3(2) . . ?
C20 Ce C9 104.27(18) . . ?
C3 Ce C9 104.38(17) . . ?
C10 Ce C9 29.51(15) . . ?
C11 Ce C9 48.23(15) . . ?
N1 Ce C4 91.48(17) . . ?
C21A Ce C4 107.2(2) . . ?
C20 Ce C4 76.8(2) . . ?
C3 Ce C4 29.03(18) . . ?
C10 Ce C4 118.59(19) . . ?
C11 Ce C4 128.48(18) . . ?
C9 Ce C4 132.88(18) . . ?
N1 Ce C2 113.34(15) . . ?
C21A Ce C2 127.5(2) . . ?
C20 Ce C2 102.74(17) . . ?
C3 Ce C2 28.74(17) . . ?
C10 Ce C2 71.64(16) . . ?
C11 Ce C2 89.13(16) . . ?
C9 Ce C2 88.34(16) . . ?
C4 Ce C2 47.31(19) . . ?
N1 Ce C21B 87.0(2) . . ?
C21A Ce C21B 38.0(3) . . ?
C20 Ce C21B 30.05(19) . . ?
C3 Ce C21B 92.7(2) . . ?
C10 Ce C21B 153.8(2) . . ?
C11 Ce C21B 149.5(2) . . ?
C9 Ce C21B 124.3(2) . . ?
C4 Ce C21B 79.8(2) . . ?
C2 Ce C21B 121.3(2) . . ?
N1 Ce C12 78.54(14) . . ?
C21A Ce C12 96.9(2) . . ?
C20 Ce C12 127.35(17) . . ?
C3 Ce C12 144.16(17) . . ?
C10 Ce C12 47.63(15) . . ?
C11 Ce C12 28.87(15) . . ?
C9 Ce C12 48.01(15) . . ?
C4 Ce C12 155.88(18) . . ?
C2 Ce C12 116.91(16) . . ?
C21B Ce C12 121.0(2) . . ?
N1 Ce C13 104.11(15) . . ?
C21A Ce C13 76.2(2) . . ?
C20 Ce C13 103.83(18) . . ?
C3 Ce C13 132.82(17) . . ?
C10 Ce C13 47.22(16) . . ?
C11 Ce C13 47.00(16) . . ?
C9 Ce C13 28.85(15) . . ?
C4 Ce C13 161.68(18) . . ?
C2 Ce C13 116.05(16) . . ?
C21B Ce C13 110.1(2) . . ?
C12 Ce C13 28.39(15) . . ?
C1 Si1 C7 112.7(3) . . ?
C1 Si1 C6 110.3(3) . . ?
C7 Si1 C6 110.9(3) . . ?
C1 Si1 C8 106.4(3) . . ?
C7 Si1 C8 108.3(3) . . ?
C6 Si1 C8 108.0(3) . . ?
C15 Si2 C16 111.5(3) . . ?
C15 Si2 C14 109.7(3) . . ?
C16 Si2 C14 106.9(3) . . ?
C15 Si2 C9 107.9(3) . . ?
C16 Si2 C9 112.5(2) . . ?
C14 Si2 C9 108.3(3) . . ?
C25 N1 C28 115.2(5) . . ?
C25 N1 Ce 126.8(3) . . ?
C28 N1 Ce 118.0(4) . . ?
C25 N2 C26 115.6(5) . . ?
C5 C1 C2 104.7(5) . . ?
C5 C1 Si1 123.9(4) . . ?
C2 C1 Si1 128.8(4) . . ?
C5 C1 Ce 74.2(3) . . ?
C2 C1 Ce 73.1(3) . . ?
Si1 C1 Ce 131.4(2) . . ?
C3 C2 C1 109.6(5) . . ?
C3 C2 Ce 74.3(3) . . ?
C1 C2 Ce 78.0(3) . . ?
C2 C3 C4 107.9(5) . . ?
C2 C3 Ce 76.9(3) . . ?
C4 C3 Ce 76.7(4) . . ?
C5 C4 C3 107.3(6) . . ?
C5 C4 Ce 76.9(3) . . ?
C3 C4 Ce 74.3(3) . . ?
C4 C5 C1 110.5(5) . . ?
C4 C5 Ce 74.8(4) . . ?
C1 C5 Ce 77.2(3) . . ?
C13 C9 C10 105.6(5) . . ?
C13 C9 Si2 127.0(4) . . ?
C10 C9 Si2 126.7(4) . . ?
C13 C9 Ce 76.8(3) . . ?
C10 C9 Ce 74.7(3) . . ?
Si2 C9 Ce 121.9(2) . . ?
C11 C10 C9 108.6(5) . . ?
C11 C10 Ce 75.9(3) . . ?
C9 C10 Ce 75.8(3) . . ?
C10 C11 C12 108.4(5) . . ?
C10 C11 Ce 75.2(3) . . ?
C12 C11 Ce 76.7(3) . . ?
C13 C12 C11 107.1(5) . . ?
C13 C12 Ce 76.0(3) . . ?
C11 C12 Ce 74.4(3) . . ?
C12 C13 C9 110.3(5) . . ?
C12 C13 Ce 75.6(3) . . ?
C9 C13 Ce 74.4(3) . . ?
C17 Si3A C24 117.5(3) . . ?
C17 Si3A C22A 113.9(4) . . ?
C24 Si3A C22A 105.4(5) . . ?
C17 Si3A C23A 103.9(5) . . ?
C24 Si3A C23A 109.2(5) . . ?
C22A Si3A C23A 106.6(7) . . ?
C19A C18A C17 118.5(8) . . ?
C19A C18A Ce 76.3(6) . . ?
C17 C18A Ce 76.0(5) . . ?
C20 C19A C18A 101.3(8) . . ?
C20 C19A Ce 72.1(5) . . ?
C18A C19A Ce 76.3(6) . . ?
C20 C21A C17 102.5(6) . . ?
C20 C21A Ce 77.7(5) . . ?
C17 C21A Ce 81.7(5) . . ?
Si3A C22A Ce 53.7(3) . . ?
C22B Si3B C23B 107.7(6) . . ?
C22B Si3B C24 107.7(5) . . ?
C23B Si3B C24 115.6(6) . . ?
C22B Si3B C17 114.0(4) . . ?
C23B Si3B C17 104.1(5) . . ?
C24 Si3B C17 108.0(3) . . ?
C17 C18B C19B 111.1(8) . . ?
C17 C18B Ce 73.3(5) . . ?
C19B C18B Ce 72.6(7) . . ?
C20 C19B C18B 108.7(9) . . ?
C20 C19B Ce 72.5(6) . . ?
C18B C19B Ce 80.3(8) . . ?
C17 C21B C20 104.3(7) . . ?
C17 C21B Ce 77.6(6) . . ?
C20 C21B Ce 73.1(6) . . ?
Si3B C22B Ce 51.2(3) . . ?
C18B C17 C21B 106.7(7) . . ?
C18A C17 C21A 101.3(6) . . ?
C18A C17 Si3A 130.9(5) . . ?
C21A C17 Si3A 126.9(5) . . ?
C18B C17 Si3B 125.7(6) . . ?
C21B C17 Si3B 122.2(5) . . ?
C18B C17 Ce 80.0(6) . . ?
C18A C17 Ce 76.2(5) . . ?
C21B C17 Ce 73.3(6) . . ?
C21A C17 Ce 67.8(5) . . ?
Si3A C17 Ce 126.7(3) . . ?
Si3B C17 Ce 133.2(3) . . ?
C19A C20 C21A 115.8(7) . . ?
C19B C20 C21B 108.9(7) . . ?
C19A C20 Ce 81.3(6) . . ?
C19B C20 Ce 80.3(6) . . ?
C21A C20 Ce 71.6(5) . . ?
C21B C20 Ce 76.9(6) . . ?
N2 C25 N1 127.3(5) . . ?
N2 C26 C27 122.7(5) . . ?
C28 C27 C26 116.5(5) . . ?
N1 C28 C27 122.6(6) . . ?

loop_
_geom_bond_atom_site_label_1
_geom_bond_atom_site_label_2
_geom_bond_distance
_geom_bond_site_symmetry_2
_geom_bond_publ_flag
Ce N1 2.684(4) . ?
Ce C21A 2.706(11) . ?
Ce C20 2.787(6) . ?
Ce C3 2.800(6) . ?
Ce C10 2.806(5) . ?
Ce C11 2.816(5) . ?
Ce C9 2.820(5) . ?
Ce C4 2.830(6) . ?
Ce C2 2.832(6) . ?
Ce C21B 2.837(13) . ?
Ce C12 2.846(5) . ?
Ce C13 2.851(5) . ?
Ce C5 2.856(6) . ?
Ce C19B 2.881(12) . ?
Ce C17 2.893(6) . ?
Ce C1 2.895(5) . ?
Ce C19A 2.895(11) . ?
Ce C18A 2.896(11) . ?
Ce C18B 2.975(13) . ?
Si1 C1 1.851(6) . ?
Si1 C7 1.857(6) . ?
Si1 C6 1.870(6) . ?
Si1 C8 1.874(6) . ?
Si2 C15 1.860(6) . ?
Si2 C16 1.863(6) . ?
Si2 C14 1.868(6) . ?
Si2 C9 1.871(5) . ?
N1 C25 1.337(7) . ?
N1 C28 1.338(7) . ?
N2 C25 1.319(7) . ?
N2 C26 1.333(7) . ?
C1 C5 1.418(8) . ?
C1 C2 1.431(7) . ?
C2 C3 1.398(8) . ?
C3 C4 1.411(9) . ?
C4 C5 1.395(9) . ?
C9 C13 1.413(7) . ?
C9 C10 1.433(8) . ?
C10 C11 1.403(7) . ?
C11 C12 1.412(7) . ?
C12 C13 1.397(8) . ?
Si3A C17 1.815(5) . ?
Si3A C24 1.818(7) . ?
Si3A C22A 1.898(12) . ?
Si3A C23A 1.907(14) . ?
C18A C19A 1.371(9) . ?
C18A C17 1.388(8) . ?
C19A C20 1.314(8) . ?
C21A C20 1.454(8) . ?
C21A C17 1.484(8) . ?
Si3B C22B 1.867(12) . ?
Si3B C23B 1.873(16) . ?
Si3B C24 1.876(7) . ?
Si3B C17 1.962(5) . ?
C18B C17 1.359(8) . ?
C18B C19B 1.373(9) . ?
C19B C20 1.335(9) . ?
C21B C17 1.444(8) . ?
C21B C20 1.459(9) . ?
C26 C27 1.378(8) . ?
C27 C28 1.372(8) . ?
